data_7059934
loop_
_publ_author_name
'Tang, Jie'
'Chen, Jieyi'
'Yang, Pengju'
'Yang, Hongwei'
'Cheng, Guangbin'

_publ_section_title
;
 An efficient strategy for the preparation of insensitive energetic
 materials: intramolecular cyclization of picrylhydrazone into an indazole
 derivative
;
_journal_issue 37
_journal_name_full 'New Journal of Chemistry'
_journal_page_first 15849
_journal_page_last 15856
_journal_paper_doi 10.1039/D0NJ03476B
_journal_volume 44
_journal_year 2020
_chemical_formula_moiety 'C13 H6 N8 O12'
_chemical_formula_sum 'C13 H6 N8 O12'
_chemical_formula_weight 466.26
_space_group_crystal_system monoclinic
_space_group_IT_number 14
_space_group_name_Hall '-P 2yn'
_space_group_name_H-M_alt 'P 1 21/n 1'
_atom_sites_solution_hydrogens mixed
_atom_sites_solution_primary dual
_audit_creation_date 2020-08-09
_audit_creation_method
;
Olex2 1.2
(compiled 2018.05.29 svn.r3508 for OlexSys, GUI svn.r5506)
;
_audit_update_record
;
2020-08-14 deposited with the CCDC.	2020-08-25 downloaded from the CCDC.
;
_cell_angle_alpha 90
_cell_angle_beta 93.494(3)
_cell_angle_gamma 90
_cell_formula_units_Z 4
_cell_length_a 8.4477(6)
_cell_length_b 9.0068(5)
_cell_length_c 23.0450(17)
_cell_measurement_reflns_used 2701
_cell_measurement_temperature 170
_cell_measurement_theta_max 25.23
_cell_measurement_theta_min 3.31
_cell_volume 1750.2(2)
_computing_cell_refinement 'Bruker SAINT'
_computing_data_collection 'Bruker APEX3'
_computing_data_reduction 'Bruker SAINT'
_computing_molecular_graphics 'Olex2 (Dolomanov et al., 2009)'
_computing_publication_material 'Olex2 (Dolomanov et al., 2009)'
_computing_structure_refinement 'ShelXL (Sheldrick, 2015)'
_computing_structure_solution 'ShelXT (Sheldrick, 2015)'
_diffrn_ambient_temperature 170.0
_diffrn_measured_fraction_theta_full 0.996
_diffrn_measured_fraction_theta_max 0.994
_diffrn_measurement_device_type 'CMOS area detector'
_diffrn_measurement_method 'phi and omega scans'
_diffrn_radiation_monochromator graphite
_diffrn_radiation_type MoK\a
_diffrn_radiation_wavelength 0.71073
_diffrn_reflns_av_R_equivalents 0.0814
_diffrn_reflns_av_unetI/netI 0.0683
_diffrn_reflns_Laue_measured_fraction_full 0.996
_diffrn_reflns_Laue_measured_fraction_max 0.994
_diffrn_reflns_limit_h_max 10
_diffrn_reflns_limit_h_min -10
_diffrn_reflns_limit_k_max 10
_diffrn_reflns_limit_k_min -10
_diffrn_reflns_limit_l_max 27
_diffrn_reflns_limit_l_min -27
_diffrn_reflns_number 12208
_diffrn_reflns_point_group_measured_fraction_full 0.996
_diffrn_reflns_point_group_measured_fraction_max 0.994
_diffrn_reflns_theta_full 25.242
_diffrn_reflns_theta_max 25.376
_diffrn_reflns_theta_min 3.310
_exptl_absorpt_coefficient_mu 0.160
_exptl_absorpt_correction_T_max 0.745
_exptl_absorpt_correction_T_min 0.610
_exptl_absorpt_correction_type multi-scan
_exptl_absorpt_process_details Bruker;SADABS;2018
_exptl_crystal_colour colourless
_exptl_crystal_colour_primary colourless
_exptl_crystal_density_diffrn 1.770
_exptl_crystal_description plate
_exptl_crystal_F_000 944
_exptl_crystal_size_max 0.32
_exptl_crystal_size_mid 0.16
_exptl_crystal_size_min 0.04
_refine_diff_density_max 0.294
_refine_diff_density_min -0.296
_refine_diff_density_rms 0.060
_refine_ls_extinction_coef 0.0033(6)
_refine_ls_extinction_expression Fc^*^=kFc[1+0.001xFc^2^\l^3^/sin(2\q)]^-1/4^
_refine_ls_extinction_method 'SHELXL-2018/3 (Sheldrick 2018)'
_refine_ls_goodness_of_fit_ref 1.097
_refine_ls_hydrogen_treatment mixed
_refine_ls_matrix_type full
_refine_ls_number_parameters 302
_refine_ls_number_reflns 3185
_refine_ls_number_restraints 0
_refine_ls_restrained_S_all 1.097
_refine_ls_R_factor_all 0.1011
_refine_ls_R_factor_gt 0.0599
_refine_ls_shift/su_max 0.000
_refine_ls_shift/su_mean 0.000
_refine_ls_structure_factor_coef Fsqd
_refine_ls_weighting_details 'w=1/[\s^2^(Fo^2^)+(0.0274P)^2^+1.4196P] where P=(Fo^2^+2Fc^2^)/3'
_refine_ls_weighting_scheme calc
_refine_ls_wR_factor_gt 0.0943
_refine_ls_wR_factor_ref 0.1060
_reflns_Friedel_coverage 0.000
_reflns_number_gt 2163
_reflns_number_total 3185
_reflns_threshold_expression 'I > 2\s(I)'
_cod_data_source_file d0nj03476b2.cif
_cod_data_source_block 1
_cod_depositor_comments 'Adding full bibliography for 7059934--7059936.cif.'
_cod_database_code 7059934
_shelx_shelxl_version_number 2018/3
_shelx_space_group_comment
;
The symmetry employed for this shelxl refinement is uniquely defined
by the following loop, which should always be used as a source of
symmetry information in preference to the above space-group names.
They are only intended as comments.
;
_shelx_estimated_absorpt_t_max 0.994
_shelx_estimated_absorpt_t_min 0.951
_olex2_refinement_description
;
1. Fixed Uiso
 At 1.2 times of:
  All C(H) groups, All N(H) groups
2.a Aromatic/amide H refined with riding coordinates:
 C1(H1), C5(H5), C7(H7), C11(H11), C13(H13)
;
_olex2_submission_special_instructions 'No special instructions were received'

loop_
_space_group_symop_operation_xyz
'x, y, z'
'-x+1/2, y+1/2, -z+1/2'
'-x, -y, -z'
'x-1/2, -y-1/2, z-1/2'

loop_
_atom_site_label
_atom_site_type_symbol
_atom_site_fract_x
_atom_site_fract_y
_atom_site_fract_z
_atom_site_U_iso_or_equiv
_atom_site_adp_type
_atom_site_occupancy
_atom_site_site_symmetry_order
_atom_site_calc_flag
_atom_site_refinement_flags_posn
_atom_site_refinement_flags_adp
_atom_site_refinement_flags_occupancy
_atom_site_disorder_assembly
_atom_site_disorder_group
C1 C 0.7496(4) 0.9192(3) 0.13000(12) 0.0164(7) Uani 1 1 d . . . . .
H1 H 0.842089 0.979273 0.130674 0.020 Uiso 1 1 calc R . . . .
C2 C 0.8908(3) 0.6553(3) -0.03429(13) 0.0148(7) Uani 1 1 d . . . . .
C3 C 0.8281(3) 0.6672(3) 0.02166(13) 0.0138(6) Uani 1 1 d . . . . .
C4 C 0.7413(3) 0.5399(3) 0.03797(13) 0.0168(7) Uani 1 1 d . . . . .
C5 C 0.7084(4) 0.4217(3) 0.00224(13) 0.0197(7) Uani 1 1 d . . . . .
H5 H 0.643989 0.342227 0.014183 0.024 Uiso 1 1 calc R . . . .
C6 C 0.7714(4) 0.4203(3) -0.05194(14) 0.0191(7) Uani 1 1 d . . . . .
C7 C 0.8634(3) 0.5344(3) -0.07044(13) 0.0163(7) Uani 1 1 d . . . . .
H7 H 0.907507 0.530368 -0.107366 0.020 Uiso 1 1 calc R . . . .
C8 C 0.6107(3) 0.8788(3) 0.22345(12) 0.0152(7) Uani 1 1 d . . . . .
C9 C 0.6188(3) 0.9461(3) 0.16914(12) 0.0147(6) Uani 1 1 d . . . . .
C10 C 0.4866(4) 1.0325(3) 0.15126(12) 0.0159(7) Uani 1 1 d . . . . .
C11 C 0.3533(4) 1.0464(3) 0.18264(13) 0.0170(7) Uani 1 1 d . . . . .
H11 H 0.265466 1.105181 0.168872 0.020 Uiso 1 1 calc R . . . .
C12 C 0.3530(4) 0.9714(3) 0.23486(13) 0.0172(7) Uani 1 1 d . . . . .
C13 C 0.4797(4) 0.8886(3) 0.25657(13) 0.0173(7) Uani 1 1 d . . . . .
H13 H 0.477616 0.839838 0.293058 0.021 Uiso 1 1 calc R . . . .
N1 N 0.8431(3) 0.7877(3) 0.05605(11) 0.0173(6) Uani 1 1 d . . . . .
H1A H 0.903(4) 0.856(3) 0.0459(14) 0.021 Uiso 1 1 d R . . . .
N2 N 0.7283(3) 0.8103(3) 0.09579(10) 0.0154(6) Uani 1 1 d . . . . .
N3 N 0.9809(3) 0.7762(3) -0.05794(11) 0.0186(6) Uani 1 1 d . . . . .
N4 N 0.6958(3) 0.5196(3) 0.09877(12) 0.0217(6) Uani 1 1 d . . . . .
N5 N 0.7420(3) 0.2916(3) -0.08978(13) 0.0308(7) Uani 1 1 d . . . . .
N6 N 0.7464(3) 0.7922(3) 0.24821(12) 0.0230(6) Uani 1 1 d . . . . .
N7 N 0.4868(3) 1.1123(3) 0.09553(11) 0.0241(7) Uani 1 1 d . . . . .
N8 N 0.2083(3) 0.9774(3) 0.26748(12) 0.0246(6) Uani 1 1 d . . . . .
O1 O 0.8026(3) 0.5310(2) 0.13724(10) 0.0283(6) Uani 1 1 d . . . . .
O2 O 0.5595(3) 0.4847(3) 0.10600(11) 0.0395(7) Uani 1 1 d . . . . .
O3 O 0.8019(3) 0.2894(3) -0.13690(11) 0.0457(7) Uani 1 1 d . . . . .
O4 O 0.6609(4) 0.1917(3) -0.07136(11) 0.0524(8) Uani 1 1 d . . . . .
O5 O 0.9972(3) 0.7798(3) -0.11016(9) 0.0336(6) Uani 1 1 d . . . . .
O6 O 1.0370(3) 0.8713(2) -0.02379(10) 0.0274(6) Uani 1 1 d . . . . .
O7 O 0.8728(3) 0.8008(3) 0.22539(10) 0.0375(7) Uani 1 1 d . . . . .
O8 O 0.7250(3) 0.7173(3) 0.29110(11) 0.0412(7) Uani 1 1 d . . . . .
O9 O 0.6152(3) 1.1375(3) 0.07555(11) 0.0377(7) Uani 1 1 d . . . . .
O10 O 0.3593(3) 1.1506(3) 0.07270(11) 0.0427(7) Uani 1 1 d . . . . .
O11 O 0.2018(3) 0.8939(3) 0.30929(10) 0.0324(6) Uani 1 1 d . . . . .
O12 O 0.1035(3) 1.0629(3) 0.25068(11) 0.0404(7) Uani 1 1 d . . . . .

loop_
_atom_site_aniso_label
_atom_site_aniso_U_11
_atom_site_aniso_U_22
_atom_site_aniso_U_33
_atom_site_aniso_U_23
_atom_site_aniso_U_13
_atom_site_aniso_U_12
C1 0.0192(17) 0.0163(16) 0.0138(16) 0.0017(12) 0.0016(13) -0.0015(13)
C2 0.0110(16) 0.0136(15) 0.0197(17) 0.0026(12) 0.0004(13) 0.0024(12)
C3 0.0106(15) 0.0150(15) 0.0158(16) 0.0012(12) -0.0007(12) 0.0013(12)
C4 0.0101(16) 0.0213(16) 0.0192(17) 0.0027(13) 0.0018(13) 0.0023(13)
C5 0.0149(17) 0.0175(16) 0.0262(18) 0.0058(13) -0.0035(14) -0.0012(13)
C6 0.0170(17) 0.0148(15) 0.0246(18) 0.0000(13) -0.0061(14) 0.0027(13)
C7 0.0166(16) 0.0185(16) 0.0133(15) -0.0006(12) -0.0033(13) 0.0074(13)
C8 0.0177(17) 0.0108(15) 0.0170(17) -0.0004(12) -0.0004(13) 0.0005(12)
C9 0.0178(17) 0.0101(15) 0.0161(16) -0.0054(12) -0.0013(13) -0.0044(12)
C10 0.0238(18) 0.0108(15) 0.0131(16) 0.0008(12) -0.0005(13) -0.0021(13)
C11 0.0188(17) 0.0143(16) 0.0175(17) -0.0031(12) -0.0029(13) 0.0045(13)
C12 0.0209(17) 0.0143(15) 0.0170(16) -0.0019(12) 0.0051(14) -0.0026(13)
C13 0.0267(19) 0.0147(16) 0.0107(15) 0.0016(12) 0.0027(13) -0.0017(13)
N1 0.0142(14) 0.0175(14) 0.0209(14) -0.0003(11) 0.0081(12) -0.0015(11)
N2 0.0113(14) 0.0176(14) 0.0178(14) 0.0002(11) 0.0043(11) 0.0005(10)
N3 0.0215(16) 0.0188(14) 0.0159(14) -0.0034(11) 0.0038(12) 0.0019(11)
N4 0.0231(16) 0.0190(14) 0.0237(16) 0.0047(11) 0.0064(13) -0.0012(12)
N5 0.0352(19) 0.0243(16) 0.0320(18) -0.0059(13) -0.0061(15) -0.0038(14)
N6 0.0212(16) 0.0255(15) 0.0220(15) 0.0023(12) -0.0002(12) 0.0080(12)
N7 0.0316(18) 0.0182(15) 0.0227(16) 0.0053(11) 0.0041(14) 0.0073(12)
N8 0.0218(16) 0.0235(15) 0.0289(17) 0.0006(13) 0.0053(13) 0.0022(12)
O1 0.0297(14) 0.0339(13) 0.0209(13) 0.0073(10) -0.0008(11) 0.0041(11)
O2 0.0260(15) 0.0505(16) 0.0438(16) 0.0059(12) 0.0181(13) -0.0102(12)
O3 0.068(2) 0.0331(15) 0.0363(16) -0.0166(12) 0.0074(15) -0.0078(13)
O4 0.077(2) 0.0347(15) 0.0452(18) -0.0064(13) 0.0000(16) -0.0354(15)
O5 0.0491(17) 0.0366(14) 0.0163(13) -0.0029(10) 0.0113(12) -0.0144(12)
O6 0.0357(15) 0.0196(12) 0.0285(13) -0.0103(10) 0.0141(11) -0.0112(10)
O7 0.0201(14) 0.0636(18) 0.0288(14) 0.0067(12) 0.0011(12) 0.0109(12)
O8 0.0422(16) 0.0439(15) 0.0383(15) 0.0254(13) 0.0076(13) 0.0181(12)
O9 0.0401(16) 0.0353(15) 0.0398(16) 0.0174(11) 0.0191(13) 0.0051(12)
O10 0.0400(17) 0.0548(17) 0.0334(16) 0.0214(12) 0.0019(13) 0.0214(14)
O11 0.0334(15) 0.0368(14) 0.0282(14) 0.0086(11) 0.0123(11) 0.0043(11)
O12 0.0264(14) 0.0411(16) 0.0550(18) 0.0139(13) 0.0133(13) 0.0187(12)

loop_
_atom_type_symbol
_atom_type_description
_atom_type_scat_dispersion_real
_atom_type_scat_dispersion_imag
_atom_type_scat_source
C C 0.0033 0.0016 'International Tables Vol C Tables 4.2.6.8 and 6.1.1.4'
H H 0.0000 0.0000 'International Tables Vol C Tables 4.2.6.8 and 6.1.1.4'
N N 0.0061 0.0033 'International Tables Vol C Tables 4.2.6.8 and 6.1.1.4'
O O 0.0106 0.0060 'International Tables Vol C Tables 4.2.6.8 and 6.1.1.4'

loop_
_geom_angle_atom_site_label_1
_geom_angle_atom_site_label_2
_geom_angle_atom_site_label_3
_geom_angle
_geom_angle_site_symmetry_1
_geom_angle_site_symmetry_3
_geom_angle_publ_flag
C9 C1 H1 122.5 . . ?
N2 C1 H1 122.5 . . ?
N2 C1 C9 115.0(3) . . ?
C3 C2 N3 120.9(2) . . ?
C7 C2 C3 123.1(3) . . ?
C7 C2 N3 115.9(3) . . ?
C4 C3 C2 113.8(3) . . ?
N1 C3 C2 124.5(2) . . ?
N1 C3 C4 121.7(3) . . ?
C3 C4 N4 121.0(3) . . ?
C5 C4 C3 123.9(3) . . ?
C5 C4 N4 114.7(2) . . ?
C4 C5 H5 120.8 . . ?
C4 C5 C6 118.4(3) . . ?
C6 C5 H5 120.8 . . ?
C5 C6 N5 118.9(3) . . ?
C7 C6 C5 121.9(3) . . ?
C7 C6 N5 119.1(3) . . ?
C2 C7 H7 120.7 . . ?
C6 C7 C2 118.7(3) . . ?
C6 C7 H7 120.7 . . ?
C9 C8 N6 119.9(3) . . ?
C13 C8 C9 123.4(3) . . ?
C13 C8 N6 116.7(3) . . ?
C8 C9 C1 123.5(3) . . ?
C8 C9 C10 115.0(3) . . ?
C10 C9 C1 121.3(3) . . ?
C9 C10 N7 119.0(3) . . ?
C11 C10 C9 123.8(3) . . ?
C11 C10 N7 117.2(3) . . ?
C10 C11 H11 121.4 . . ?
C12 C11 C10 117.2(3) . . ?
C12 C11 H11 121.4 . . ?
C11 C12 N8 118.2(3) . . ?
C13 C12 C11 122.7(3) . . ?
C13 C12 N8 119.1(3) . . ?
C8 C13 H13 121.1 . . ?
C12 C13 C8 117.7(3) . . ?
C12 C13 H13 121.1 . . ?
C3 N1 H1A 118(2) . . ?
C3 N1 N2 117.5(2) . . ?
N2 N1 H1A 122(2) . . ?
C1 N2 N1 116.5(2) . . ?
O5 N3 C2 118.9(2) . . ?
O5 N3 O6 123.2(2) . . ?
O6 N3 C2 118.0(2) . . ?
O1 N4 C4 116.7(2) . . ?
O2 N4 C4 117.6(3) . . ?
O2 N4 O1 125.6(3) . . ?
O3 N5 C6 118.5(3) . . ?
O4 N5 C6 117.0(3) . . ?
O4 N5 O3 124.5(3) . . ?
O7 N6 C8 118.7(3) . . ?
O8 N6 C8 117.2(3) . . ?
O8 N6 O7 124.1(3) . . ?
O9 N7 C10 117.8(3) . . ?
O10 N7 C10 117.8(3) . . ?
O10 N7 O9 124.4(3) . . ?
O11 N8 C12 117.2(3) . . ?
O12 N8 C12 118.0(3) . . ?
O12 N8 O11 124.8(3) . . ?

loop_
_geom_bond_atom_site_label_1
_geom_bond_atom_site_label_2
_geom_bond_distance
_geom_bond_site_symmetry_2
_geom_bond_publ_flag
C1 H1 0.9500 . ?
C1 C9 1.488(4) . ?
C1 N2 1.264(4) . ?
C2 C3 1.427(4) . ?
C2 C7 1.382(4) . ?
C2 N3 1.454(4) . ?
C3 C4 1.424(4) . ?
C3 N1 1.345(4) . ?
C4 C5 1.364(4) . ?
C4 N4 1.487(4) . ?
C5 H5 0.9500 . ?
C5 C6 1.387(4) . ?
C6 C7 1.372(4) . ?
C6 N5 1.463(4) . ?
C7 H7 0.9500 . ?
C8 C9 1.396(4) . ?
C8 C13 1.385(4) . ?
C8 N6 1.473(4) . ?
C9 C10 1.402(4) . ?
C10 C11 1.381(4) . ?
C10 N7 1.472(4) . ?
C11 H11 0.9500 . ?
C11 C12 1.380(4) . ?
C12 C13 1.374(4) . ?
C12 N8 1.474(4) . ?
C13 H13 0.9500 . ?
N1 H1A 0.84(3) . ?
N1 N2 1.389(3) . ?
N3 O5 1.220(3) . ?
N3 O6 1.238(3) . ?
N4 O1 1.230(3) . ?
N4 O2 1.215(3) . ?
N5 O3 1.226(3) . ?
N5 O4 1.223(3) . ?
N6 O7 1.221(3) . ?
N6 O8 1.219(3) . ?
N7 O9 1.226(3) . ?
N7 O10 1.219(3) . ?
N8 O11 1.226(3) . ?
N8 O12 1.219(3) . ?
